data_2201567
loop_
_publ_author_name
'Schulz Lang, Ernesto'
'Fernandes Jr, Ram\~ao Marceli'
'Lemos, Sebasti\~ao Souza'
'Schulz Lang, Leonardo'
'Burrow, Robert Alan'

_publ_section_title
;
 (4,6-Dimethylpyrimidine-2-thiolato)(triphenylphosphine)gold(I)
;
_journal_issue 9
_journal_name_full 'Acta Crystallographica Section E'
_journal_page_first m469
_journal_page_last m470
_journal_paper_doi 10.1107/S1600536802013776
_journal_volume 58
_journal_year 2002
_chemical_formula_iupac '[Au (C6 H7 N2 S) (C18 H15 P)]'
_chemical_formula_moiety 'C24 H22 Au N2 P S'
_chemical_formula_sum 'C24 H22 Au N2 P S'
_chemical_formula_weight 598.43
_chemical_name_common '[Au(4,6-Me~2~pymS)(PPh~3~)]'
_chemical_name_systematic
;
  (4,6-Dimethylpyrimidine-2-thiolato)triphenylphosphanegold(I)
;
_space_group_IT_number 2
_symmetry_cell_setting triclinic
_symmetry_space_group_name_Hall '-P 1'
_symmetry_space_group_name_H-M 'P -1'
_atom_sites_solution_hydrogens geom
_atom_sites_solution_primary direct
_atom_sites_solution_secondary difmap
_cell_angle_alpha 97.104(19)
_cell_angle_beta 105.586(18)
_cell_angle_gamma 95.05(2)
_cell_formula_units_Z 2
_cell_length_a 8.8282(17)
_cell_length_b 11.144(2)
_cell_length_c 12.318(3)
_cell_measurement_reflns_used 25
_cell_measurement_temperature 293(2)
_cell_measurement_theta_max 15.2
_cell_measurement_theta_min 7.3
_cell_volume 1149.0(4)
_computing_cell_refinement 'SET4 in CAD-4 Software'
_computing_data_collection 'CAD-4 Software (Enraf-Nonius, 1989)'
_computing_data_reduction 'HELENA (Spek, 1995)'
_computing_molecular_graphics 'ORTEP-3 for Windows (Farrugia, 1997)'
_computing_publication_material SHELXL97
_computing_structure_refinement 'SHELXL97 (Sheldrick, 1997)'
_computing_structure_solution 'SHELXS97 (Sheldrick, 1997)'
_diffrn_ambient_temperature 293(2)
_diffrn_measured_fraction_theta_full 0.998
_diffrn_measured_fraction_theta_max 0.998
_diffrn_measurement_device_type 'Enraf-Nonius CAD-4'
_diffrn_measurement_method \w/2\q
_diffrn_radiation_monochromator graphite
_diffrn_radiation_type MoK\a
_diffrn_radiation_wavelength 0.71073
_diffrn_reflns_av_R_equivalents 0.0889
_diffrn_reflns_av_sigmaI/netI 0.1176
_diffrn_reflns_limit_h_max 11
_diffrn_reflns_limit_h_min -11
_diffrn_reflns_limit_k_max 14
_diffrn_reflns_limit_k_min -14
_diffrn_reflns_limit_l_max 15
_diffrn_reflns_limit_l_min -15
_diffrn_reflns_number 8437
_diffrn_reflns_theta_full 26.99
_diffrn_reflns_theta_max 26.99
_diffrn_reflns_theta_min 3.13
_diffrn_standards_decay_% 12.4
_diffrn_standards_interval_count 300
_diffrn_standards_interval_time 3600
_diffrn_standards_number 3
_exptl_absorpt_coefficient_mu 6.575
_exptl_absorpt_correction_T_max 0.518
_exptl_absorpt_correction_T_min 0.318
_exptl_absorpt_correction_type '\y scan'
_exptl_absorpt_process_details '(ABSPSI routine in PLATON; Spek, 1995)'
_exptl_crystal_colour colorless
_exptl_crystal_density_diffrn 1.730
_exptl_crystal_density_method 'not measured'
_exptl_crystal_description block
_exptl_crystal_F_000 580
_exptl_crystal_size_max 0.20
_exptl_crystal_size_mid 0.15
_exptl_crystal_size_min 0.10
_refine_diff_density_max 0.878
_refine_diff_density_min -1.430
_refine_ls_extinction_method none
_refine_ls_goodness_of_fit_ref 0.980
_refine_ls_hydrogen_treatment constr
_refine_ls_matrix_type full
_refine_ls_number_parameters 264
_refine_ls_number_reflns 5002
_refine_ls_number_restraints 0
_refine_ls_restrained_S_all 0.980
_refine_ls_R_factor_all 0.1196
_refine_ls_R_factor_gt 0.0469
_refine_ls_shift/su_max 0.016
_refine_ls_shift/su_mean 0.000
_refine_ls_structure_factor_coef Fsqd
_refine_ls_weighting_details 'calc w = 1/[\s^2^(Fo^2^)+(0.0366P)^2^] where P = (Fo^2^+2Fc^2^)/3'
_refine_ls_weighting_scheme calc
_refine_ls_wR_factor_gt 0.0836
_refine_ls_wR_factor_ref 0.0998
_reflns_number_gt 2962
_reflns_number_total 5002
_reflns_threshold_expression I>2\s(I)
_cod_data_source_file ob6162.cif
_cod_data_source_block I
_cod_original_cell_volume 1148.9(4)
_cod_database_code 2201567
_cod_database_fobs_code 2201567

loop_
_symmetry_equiv_pos_as_xyz
'x, y, z'
'-x, -y, -z'

loop_
_atom_site_label
_atom_site_fract_x
_atom_site_fract_y
_atom_site_fract_z
_atom_site_U_iso_or_equiv
_atom_site_adp_type
_atom_site_calc_flag
_atom_site_refinement_flags
_atom_site_occupancy
_atom_site_disorder_assembly
_atom_site_disorder_group
_atom_site_type_symbol
Au1 0.12719(5) 0.01807(3) 0.33320(4) 0.04768(13) Uani d . 1 . . Au
P1 0.0603(3) 0.19773(18) 0.3973(2) 0.0412(6) Uani d . 1 . . P
C11 0.1190(9) 0.3162(7) 0.3212(8) 0.044(2) Uani d . 1 . . C
C12 0.0856(12) 0.2900(8) 0.2039(9) 0.062(3) Uani d . 1 . . C
H12 0.0373 0.2129 0.1665 0.074 Uiso calc R 1 . . H
C13 0.1231(14) 0.3775(11) 0.1421(10) 0.082(3) Uani d . 1 . . C
H13 0.0965 0.3606 0.0629 0.099 Uiso calc R 1 . . H
C14 0.2003(14) 0.4897(9) 0.1984(11) 0.075(3) Uani d . 1 . . C
H14 0.2282 0.5485 0.1575 0.090 Uiso calc R 1 . . H
C15 0.2355(13) 0.5143(8) 0.3128(12) 0.074(3) Uani d . 1 . . C
H15 0.2890 0.5902 0.3499 0.089 Uiso calc R 1 . . H
C16 0.1936(11) 0.4285(7) 0.3775(9) 0.057(3) Uani d . 1 . . C
H16 0.2159 0.4473 0.4563 0.069 Uiso calc R 1 . . H
C21 -0.1516(9) 0.1998(7) 0.3777(7) 0.0393(19) Uani d . 1 . . C
C22 -0.2205(11) 0.3069(8) 0.3699(8) 0.052(2) Uani d . 1 . . C
H22 -0.1584 0.3807 0.3762 0.062 Uiso calc R 1 . . H
C23 -0.3832(13) 0.3027(12) 0.3526(10) 0.075(3) Uani d . 1 . . C
H23 -0.4302 0.3741 0.3479 0.090 Uiso calc R 1 . . H
C24 -0.4722(13) 0.1965(13) 0.3428(10) 0.082(3) Uani d . 1 . . C
H24 -0.5811 0.1956 0.3299 0.099 Uiso calc R 1 . . H
C25 -0.4085(12) 0.0881(11) 0.3512(9) 0.074(3) Uani d . 1 . . C
H25 -0.4730 0.0155 0.3447 0.089 Uiso calc R 1 . . H
C26 -0.2459(11) 0.0900(8) 0.3697(8) 0.058(3) Uani d . 1 . . C
H26 -0.2001 0.0183 0.3767 0.070 Uiso calc R 1 . . H
C31 0.1562(10) 0.2533(7) 0.5460(8) 0.044(2) Uani d . 1 . . C
C32 0.3148(12) 0.2374(8) 0.5904(10) 0.062(3) Uani d . 1 . . C
H32 0.3670 0.1953 0.5445 0.074 Uiso calc R 1 . . H
C33 0.3925(12) 0.2832(10) 0.7004(10) 0.069(3) Uani d . 1 . . C
H33 0.4991 0.2744 0.7287 0.083 Uiso calc R 1 . . H
C34 0.3165(14) 0.3422(10) 0.7707(10) 0.076(3) Uani d . 1 . . C
H34 0.3707 0.3725 0.8463 0.091 Uiso calc R 1 . . H
C35 0.1593(14) 0.3563(10) 0.7282(10) 0.079(3) Uani d . 1 . . C
H35 0.1059 0.3962 0.7746 0.095 Uiso calc R 1 . . H
C36 0.0829(12) 0.3107(8) 0.6170(9) 0.060(3) Uani d . 1 . . C
H36 -0.0238 0.3193 0.5888 0.072 Uiso calc R 1 . . H
S1 0.2033(4) -0.1631(2) 0.2715(3) 0.0678(8) Uani d . 1 . . S
C41 0.2393(9) -0.1429(7) 0.1417(8) 0.047(2) Uani d . 1 . . C
N42 0.2222(8) -0.0352(6) 0.1043(7) 0.0515(19) Uani d . 1 . . N
C43 0.2557(11) -0.0261(8) 0.0062(9) 0.057(2) Uani d . 1 . . C
C44 0.3061(13) -0.1215(9) -0.0503(8) 0.067(3) Uani d . 1 . . C
H44 0.3325 -0.1132 -0.1174 0.080 Uiso calc R 1 . . H
C431 0.2333(14) 0.0916(10) -0.0381(10) 0.087(4) Uani d . 1 . . C
H43A 0.1266 0.0876 -0.0856 0.130 Uiso calc R 1 . . H
H43B 0.3060 0.1064 -0.0820 0.130 Uiso calc R 1 . . H
H43C 0.2529 0.1567 0.0247 0.130 Uiso calc R 1 . . H
C45 0.3174(13) -0.2289(9) -0.0075(9) 0.064(3) Uani d . 1 . . C
C451 0.3623(17) -0.3385(10) -0.0653(10) 0.098(4) Uani d . 1 . . C
H45A 0.4524 -0.3158 -0.0915 0.148 Uiso calc R 1 . . H
H45B 0.2751 -0.3756 -0.1292 0.148 Uiso calc R 1 . . H
H45C 0.3888 -0.3954 -0.0128 0.148 Uiso calc R 1 . . H
N46 0.2823(9) -0.2391(6) 0.0898(7) 0.054(2) Uani d . 1 . . N

loop_
_atom_site_aniso_label
_atom_site_aniso_U_11
_atom_site_aniso_U_22
_atom_site_aniso_U_33
_atom_site_aniso_U_12
_atom_site_aniso_U_13
_atom_site_aniso_U_23
Au1 0.0466(2) 0.03640(17) 0.0677(3) 0.00784(13) 0.02587(17) 0.01328(14)
P1 0.0348(13) 0.0367(11) 0.0559(16) 0.0047(9) 0.0171(12) 0.0117(10)
C11 0.032(5) 0.037(4) 0.070(7) 0.011(3) 0.019(5) 0.018(4)
C12 0.066(7) 0.057(6) 0.063(7) -0.002(5) 0.019(6) 0.016(5)
C13 0.093(9) 0.090(8) 0.071(8) 0.003(7) 0.026(7) 0.035(7)
C14 0.091(9) 0.062(7) 0.097(10) 0.021(6) 0.054(8) 0.042(7)
C15 0.075(8) 0.040(5) 0.119(11) 0.000(5) 0.050(8) 0.012(6)
C16 0.067(7) 0.037(5) 0.075(7) 0.004(4) 0.033(6) 0.009(5)
C21 0.029(4) 0.053(5) 0.036(5) 0.001(4) 0.009(4) 0.007(4)
C22 0.046(6) 0.053(5) 0.058(6) 0.007(4) 0.017(5) 0.011(4)
C23 0.048(7) 0.102(9) 0.077(9) 0.024(6) 0.015(6) 0.015(7)
C24 0.039(6) 0.129(11) 0.075(9) 0.007(7) 0.012(6) 0.016(8)
C25 0.040(6) 0.100(8) 0.083(9) -0.008(6) 0.017(6) 0.027(7)
C26 0.045(6) 0.064(6) 0.069(7) -0.009(4) 0.022(5) 0.020(5)
C31 0.035(5) 0.039(4) 0.061(6) 0.003(4) 0.016(5) 0.015(4)
C32 0.051(6) 0.061(6) 0.073(8) 0.017(5) 0.011(6) 0.020(5)
C33 0.031(6) 0.086(7) 0.074(8) 0.001(5) -0.012(6) 0.012(6)
C34 0.073(8) 0.088(8) 0.057(8) -0.007(6) 0.010(7) 0.000(6)
C35 0.060(8) 0.099(8) 0.074(9) 0.011(6) 0.018(7) -0.001(7)
C36 0.050(6) 0.070(6) 0.055(7) -0.001(5) 0.014(6) -0.006(5)
S1 0.097(2) 0.0404(12) 0.091(2) 0.0262(13) 0.0551(18) 0.0249(13)
C41 0.031(5) 0.041(5) 0.061(6) 0.001(4) 0.000(4) 0.009(4)
N42 0.041(4) 0.046(4) 0.063(6) 0.000(3) 0.008(4) 0.008(4)
C43 0.048(6) 0.062(6) 0.058(7) -0.001(5) 0.006(5) 0.017(5)
C44 0.075(8) 0.081(7) 0.036(6) 0.006(6) 0.004(5) 0.009(5)
C431 0.091(9) 0.093(8) 0.088(9) 0.019(7) 0.029(7) 0.045(7)
C45 0.070(7) 0.063(6) 0.055(7) 0.010(5) 0.014(6) 0.001(5)
C451 0.134(12) 0.096(9) 0.057(8) 0.024(8) 0.019(8) -0.006(6)
N46 0.048(5) 0.054(4) 0.055(6) 0.004(4) 0.010(4) -0.002(4)

loop_
_atom_type_symbol
_atom_type_description
_atom_type_scat_dispersion_real
_atom_type_scat_dispersion_imag
_atom_type_scat_source
C C 0.0033 0.0016 'International Tables Vol C Tables 4.2.6.8 and 6.1.1.4'
N N 0.0061 0.0033 'International Tables Vol C Tables 4.2.6.8 and 6.1.1.4'
P P 0.1023 0.0942 'International Tables Vol C Tables 4.2.6.8 and 6.1.1.4'
S S 0.1246 0.1234 'International Tables Vol C Tables 4.2.6.8 and 6.1.1.4'
Au Au -2.0133 8.8022 'International Tables Vol C Tables 4.2.6.8 and 6.1.1.4'
H H 0.0000 0.0000 'International Tables Vol C Tables 4.2.6.8 and 6.1.1.4'

loop_
_geom_angle_atom_site_label_1
_geom_angle_atom_site_label_2
_geom_angle_atom_site_label_3
_geom_angle
_geom_angle_publ_flag
P1 Au1 S1 178.19(11) y
P1 Au1 N42 123.97(14) y
S1 Au1 N42 56.27(14) y
C31 P1 C21 106.3(4) ?
C31 P1 C11 105.1(4) ?
C21 P1 C11 105.5(4) ?
C31 P1 Au1 114.3(3) ?
C21 P1 Au1 114.6(3) ?
C11 P1 Au1 110.2(3) ?
C16 C11 C12 120.2(8) ?
C16 C11 P1 121.6(8) ?
C12 C11 P1 118.2(6) ?
C13 C12 C11 120.5(9) ?
C13 C12 H12 119.7 ?
C11 C12 H12 119.7 ?
C14 C13 C12 119.5(11) ?
C14 C13 H13 120.3 ?
C12 C13 H13 120.3 ?
C15 C14 C13 120.0(10) ?
C15 C14 H14 120.0 ?
C13 C14 H14 120.0 ?
C14 C15 C16 121.7(10) ?
C14 C15 H15 119.1 ?
C16 C15 H15 119.1 ?
C11 C16 C15 118.1(10) ?
C11 C16 H16 121.0 ?
C15 C16 H16 121.0 ?
C22 C21 C26 119.7(8) ?
C22 C21 P1 121.8(6) ?
C26 C21 P1 118.5(6) ?
C21 C22 C23 119.4(9) ?
C21 C22 H22 120.3 ?
C23 C22 H22 120.3 ?
C24 C23 C22 120.2(11) ?
C24 C23 H23 119.9 ?
C22 C23 H23 119.9 ?
C23 C24 C25 122.4(11) ?
C23 C24 H24 118.8 ?
C25 C24 H24 118.8 ?
C24 C25 C26 118.6(10) ?
C24 C25 H25 120.7 ?
C26 C25 H25 120.7 ?
C25 C26 C21 119.8(9) ?
C25 C26 H26 120.1 ?
C21 C26 H26 120.1 ?
C36 C31 C32 118.1(9) ?
C36 C31 P1 123.5(7) ?
C32 C31 P1 118.4(7) ?
C33 C32 C31 119.9(10) ?
C33 C32 H32 120.0 ?
C31 C32 H32 120.0 ?
C32 C33 C34 121.0(10) ?
C32 C33 H33 119.5 ?
C34 C33 H33 119.5 ?
C33 C34 C35 119.4(10) ?
C33 C34 H34 120.3 ?
C35 C34 H34 120.3 ?
C36 C35 C34 119.0(11) ?
C36 C35 H35 120.5 ?
C34 C35 H35 120.5 ?
C31 C36 C35 122.6(10) ?
C31 C36 H36 118.7 ?
C35 C36 H36 118.7 ?
C41 S1 Au1 104.4(3) y
N46 C41 N42 126.4(9) ?
N46 C41 S1 114.3(6) ?
N42 C41 S1 119.3(7) ?
C43 N42 C41 115.7(8) ?
C43 N42 Au1 164.3(6) ?
C41 N42 Au1 80.0(5) ?
N42 C43 C44 120.9(9) ?
N42 C43 C431 116.4(9) ?
C44 C43 C431 122.6(10) ?
C45 C44 C43 119.6(10) ?
C45 C44 H44 120.2 ?
C43 C44 H44 120.2 ?
C43 C431 H43A 109.5 ?
C43 C431 H43B 109.5 ?
H43A C431 H43B 109.5 ?
C43 C431 H43C 109.5 ?
H43A C431 H43C 109.5 ?
H43B C431 H43C 109.5 ?
N46 C45 C44 119.7(9) ?
N46 C45 C451 116.7(9) ?
C44 C45 C451 123.6(11) ?
C45 C451 H45A 109.5 ?
C45 C451 H45B 109.5 ?
H45A C451 H45B 109.5 ?
C45 C451 H45C 109.5 ?
H45A C451 H45C 109.5 ?
H45B C451 H45C 109.5 ?
C41 N46 C45 117.6(8) ?

loop_
_geom_bond_atom_site_label_1
_geom_bond_atom_site_label_2
_geom_bond_site_symmetry_2
_geom_bond_distance
_geom_bond_publ_flag
Au1 P1 . 2.247(2) y
Au1 S1 . 2.289(2) y
Au1 N42 . 3.154(8) y
P1 C31 . 1.802(9) ?
P1 C21 . 1.823(8) ?
P1 C11 . 1.827(8) ?
C11 C16 . 1.370(11) ?
C11 C12 . 1.382(12) ?
C12 C13 . 1.379(13) ?
C12 H12 . 0.9300 ?
C13 C14 . 1.375(15) ?
C13 H13 . 0.9300 ?
C14 C15 . 1.346(14) ?
C14 H14 . 0.9300 ?
C15 C16 . 1.404(13) ?
C15 H15 . 0.9300 ?
C16 H16 . 0.9300 ?
C21 C22 . 1.388(11) ?
C21 C26 . 1.396(11) ?
C22 C23 . 1.390(13) ?
C22 H22 . 0.9300 ?
C23 C24 . 1.335(15) ?
C23 H23 . 0.9300 ?
C24 C25 . 1.380(15) ?
C24 H24 . 0.9300 ?
C25 C26 . 1.390(13) ?
C25 H25 . 0.9300 ?
C26 H26 . 0.9300 ?
C31 C36 . 1.352(12) ?
C31 C32 . 1.396(12) ?
C32 C33 . 1.355(13) ?
C32 H32 . 0.9300 ?
C33 C34 . 1.372(15) ?
C33 H33 . 0.9300 ?
C34 C35 . 1.375(14) ?
C34 H34 . 0.9300 ?
C35 C36 . 1.364(13) ?
C35 H35 . 0.9300 ?
C36 H36 . 0.9300 ?
S1 C41 . 1.749(10) yes
C41 N46 . 1.316(10) ?
C41 N42 . 1.344(10) ?
N42 C43 . 1.332(12) ?
C43 C44 . 1.371(13) ?
C43 C431 . 1.492(13) ?
C44 C45 . 1.367(13) ?
C44 H44 . 0.9300 ?
C431 H43A . 0.9600 ?
C431 H43B . 0.9600 ?
C431 H43C . 0.9600 ?
C45 N46 . 1.332(12) ?
C45 C451 . 1.476(14) ?
C451 H45A . 0.9600 ?
C451 H45B . 0.9600 ?
C451 H45C . 0.9600 ?

loop_
_geom_hbond_atom_site_label_D
_geom_hbond_atom_site_label_H
_geom_hbond_atom_site_label_A
_geom_hbond_site_symmetry_A
_geom_hbond_distance_DH
_geom_hbond_distance_HA
_geom_hbond_distance_DA
_geom_hbond_angle_DHA
C14 H14 N46 1_565 0.93 2.65 3.547(13) 162
C33 H33 N46 2_656 0.93 2.63 3.426(14) 144

loop_
_geom_torsion_atom_site_label_1
_geom_torsion_atom_site_label_2
_geom_torsion_atom_site_label_3
_geom_torsion_atom_site_label_4
_geom_torsion
N42 Au1 P1 C31 -133.1(3)
N42 Au1 P1 C21 103.8(3)
N42 Au1 P1 C11 -15.0(4)
C31 P1 C11 C16 -11.2(8)
C21 P1 C11 C16 100.9(7)
Au1 P1 C11 C16 -134.8(7)
C31 P1 C11 C12 169.1(7)
C21 P1 C11 C12 -78.8(7)
Au1 P1 C11 C12 45.5(7)
C16 C11 C12 C13 -1.6(15)
P1 C11 C12 C13 178.1(8)
C11 C12 C13 C14 2.7(17)
C12 C13 C14 C15 -1.4(18)
C13 C14 C15 C16 -0.8(17)
C12 C11 C16 C15 -0.6(13)
P1 C11 C16 C15 179.7(7)
C14 C15 C16 C11 1.9(15)
C31 P1 C21 C22 78.1(8)
C11 P1 C21 C22 -33.2(8)
Au1 P1 C21 C22 -154.6(6)
C31 P1 C21 C26 -102.4(7)
C11 P1 C21 C26 146.4(7)
Au1 P1 C21 C26 24.9(8)
C26 C21 C22 C23 -0.8(14)
P1 C21 C22 C23 178.7(8)
C21 C22 C23 C24 -0.5(16)
C22 C23 C24 C25 1.2(19)
C23 C24 C25 C26 -0.5(18)
C24 C25 C26 C21 -0.9(16)
C22 C21 C26 C25 1.5(14)
P1 C21 C26 C25 -178.0(8)
C21 P1 C31 C36 -13.9(8)
C11 P1 C31 C36 97.6(8)
Au1 P1 C31 C36 -141.4(7)
C21 P1 C31 C32 166.6(6)
C11 P1 C31 C32 -81.8(7)
Au1 P1 C31 C32 39.1(7)
C36 C31 C32 C33 -2.6(13)
P1 C31 C32 C33 176.9(7)
C31 C32 C33 C34 2.0(15)
C32 C33 C34 C35 -0.7(17)
C33 C34 C35 C36 0.1(17)
C32 C31 C36 C35 2.1(14)
P1 C31 C36 C35 -177.4(8)
C34 C35 C36 C31 -0.9(17)
N42 Au1 S1 C41 -0.6(3)
Au1 S1 C41 N46 -178.7(6)
Au1 S1 C41 N42 1.4(7)
N46 C41 N42 C43 -1.4(13)
S1 C41 N42 C43 178.4(7)
N46 C41 N42 Au1 179.2(8)
S1 C41 N42 Au1 -1.0(5)
P1 Au1 N42 C43 1(2)
S1 Au1 N42 C43 -177(2)
P1 Au1 N42 C41 178.7(4)
S1 Au1 N42 C41 0.8(4)
C41 N42 C43 C44 -0.8(13)
Au1 N42 C43 C44 177.0(16)
C41 N42 C43 C431 178.5(8)
Au1 N42 C43 C431 -4(3)
N42 C43 C44 C45 2.1(15)
C431 C43 C44 C45 -177.1(10)
C43 C44 C45 N46 -1.3(15)
C43 C44 C45 C451 176.7(10)
N42 C41 N46 C45 2.2(13)
S1 C41 N46 C45 -177.6(7)
C44 C45 N46 C41 -0.7(14)
C451 C45 N46 C41 -178.9(9)
